data_4341538
loop_
_publ_author_name
'Ovcharenko, Victor'
'Kuznetsova, Olga'
'Fursova, Elena'
'Romanenko, Galina'
'Polushkin, Alexey'
'Sagdeev, Renad'

_publ_section_title
;
 Redox-induced change in the ligand coordination mode.
;
_journal_issue 19
_journal_name_full 'Inorganic chemistry'
_journal_page_first 10033
_journal_page_last 10035
_journal_paper_doi 10.1021/ic501787m
_journal_volume 53
_journal_year 2014
_chemical_formula_sum 'C46 H66 Co3 N6 O16'
_chemical_formula_weight 1135.84
_chemical_name_systematic
; 
 ? 
;
_space_group_IT_number 14
_symmetry_cell_setting monoclinic
_symmetry_space_group_name_Hall '-P 2ybc'
_symmetry_space_group_name_H-M 'P 1 21/c 1'
_atom_sites_solution_hydrogens geom
_atom_sites_solution_primary direct
_atom_sites_solution_secondary difmap
_audit_creation_method SHELXL-97
_cell_angle_alpha 90.00
_cell_angle_beta 98.429(7)
_cell_angle_gamma 90.00
_cell_formula_units_Z 2
_cell_length_a 12.6968(14)
_cell_length_b 9.6253(12)
_cell_length_c 22.500(3)
_cell_measurement_reflns_used 5610
_cell_measurement_temperature 240(2)
_cell_measurement_theta_max 27.83
_cell_measurement_theta_min 2.26
_cell_volume 2720.0(6)
_computing_cell_refinement 'Bruker SAINT'
_computing_data_collection 'Bruker APEX2'
_computing_data_reduction 'Bruker SAINT'
_computing_molecular_graphics 'Bruker SHELXTL'
_computing_publication_material 'Bruker SHELXTL'
_computing_structure_refinement 'SHELXL-97 (Sheldrick, 1997)'
_computing_structure_solution 'SHELXS-97 (Sheldrick, 1990)'
_diffrn_ambient_temperature 240(2)
_diffrn_measured_fraction_theta_full 0.972
_diffrn_measured_fraction_theta_max 0.972
_diffrn_measurement_device_type 'Bruker APEX-II CCD'
_diffrn_measurement_method '\f and \w scans'
_diffrn_radiation_monochromator graphite
_diffrn_radiation_source 'fine-focus sealed tube'
_diffrn_radiation_type MoK\a
_diffrn_radiation_wavelength 0.71073
_diffrn_reflns_av_R_equivalents 0.0570
_diffrn_reflns_av_sigmaI/netI 0.0890
_diffrn_reflns_limit_h_max 16
_diffrn_reflns_limit_h_min -16
_diffrn_reflns_limit_k_max 12
_diffrn_reflns_limit_k_min -12
_diffrn_reflns_limit_l_max 29
_diffrn_reflns_limit_l_min -29
_diffrn_reflns_number 21386
_diffrn_reflns_theta_full 28.05
_diffrn_reflns_theta_max 28.05
_diffrn_reflns_theta_min 1.62
_diffrn_standards_number 0
_exptl_absorpt_coefficient_mu 0.973
_exptl_absorpt_correction_T_max 0.3045
_exptl_absorpt_correction_T_min 0.2353
_exptl_absorpt_correction_type multi-scan
_exptl_crystal_colour dark_red
_exptl_crystal_density_diffrn 1.387
_exptl_crystal_density_method 'not measured'
_exptl_crystal_description plate
_exptl_crystal_F_000 1186
_exptl_crystal_size_max 0.20
_exptl_crystal_size_mid 0.20
_exptl_crystal_size_min 0.05
_refine_diff_density_max 0.409
_refine_diff_density_min -0.307
_refine_diff_density_rms 0.065
_refine_ls_extinction_method none
_refine_ls_goodness_of_fit_ref 0.891
_refine_ls_hydrogen_treatment constr
_refine_ls_matrix_type full
_refine_ls_number_parameters 322
_refine_ls_number_reflns 6411
_refine_ls_number_restraints 0
_refine_ls_restrained_S_all 0.891
_refine_ls_R_factor_all 0.1010
_refine_ls_R_factor_gt 0.0409
_refine_ls_shift/su_max 0.000
_refine_ls_shift/su_mean 0.000
_refine_ls_structure_factor_coef Fsqd
_refine_ls_weighting_details 'calc w=1/[\s^2^(Fo^2^)+(0.0500P)^2^+0.0000P] where P=(Fo^2^+2Fc^2^)/3'
_refine_ls_weighting_scheme calc
_refine_ls_wR_factor_gt 0.0907
_refine_ls_wR_factor_ref 0.1083
_reflns_number_gt 3406
_reflns_number_total 6411
_reflns_threshold_expression >2sigma(I)
_cod_data_source_file ic501787m_si_002.cif
_cod_data_source_block 910s
_cod_depositor_comments
;
The following automatic conversions were performed:

'_symmetry_cell_setting' value 'Monoclinic' changed to 'monoclinic'
according to
/usr/data/users/saulius/crontab/automatic-downloads/current/ACS/lib/dictionaries/cif_core.dic
dictionary named 'cif_core.dic' version 2.4.2 from 2011-04-26.

Automatic conversion script
Id: cif_fix_values 2827 2014-09-09 07:05:25Z andrius 
;
_cod_original_cell_volume 2720.1(5)
_cod_original_sg_symbol_H-M P2(1)/c
_cod_database_code 4341538

loop_
_symmetry_equiv_pos_as_xyz
'x, y, z'
'-x, y+1/2, -z+1/2'
'-x, -y, -z'
'x, -y-1/2, z-1/2'

loop_
_atom_site_label
_atom_site_type_symbol
_atom_site_fract_x
_atom_site_fract_y
_atom_site_fract_z
_atom_site_U_iso_or_equiv
_atom_site_adp_type
_atom_site_occupancy
_atom_site_symmetry_multiplicity
_atom_site_calc_flag
_atom_site_refinement_flags
Co1 Co 0.37082(3) 0.69682(5) 0.408629(15) 0.03483(13) Uani 1 1 d .
Co2 Co 0.5000 0.5000 0.5000 0.03415(17) Uani 1 2 d S
N1A N 0.21753(16) 0.7489(3) 0.39212(9) 0.0347(6) Uani 1 1 d .
O1A O -0.04284(16) 0.7249(3) 0.41591(10) 0.0844(10) Uani 1 1 d .
C1A C 0.1626(2) 0.7991(4) 0.33224(12) 0.0405(8) Uani 1 1 d .
O2A O 0.35308(13) 0.6129(2) 0.48499(7) 0.0375(5) Uani 1 1 d .
N2A N 0.04517(18) 0.7566(3) 0.39925(10) 0.0494(8) Uani 1 1 d .
C2A C 0.1576(3) 0.6762(4) 0.28965(12) 0.0592(10) Uani 1 1 d .
H2AA H 0.2290 0.6520 0.2828 0.089 Uiso 1 1 calc R
H2AB H 0.1149 0.7005 0.2517 0.089 Uiso 1 1 calc R
H2AC H 0.1257 0.5974 0.3072 0.089 Uiso 1 1 calc R
C3A C 0.2288(2) 0.9134(4) 0.31018(14) 0.0612(11) Uani 1 1 d .
H3AA H 0.2958 0.8752 0.3018 0.092 Uiso 1 1 calc R
H3AB H 0.2426 0.9848 0.3408 0.092 Uiso 1 1 calc R
H3AC H 0.1905 0.9537 0.2738 0.092 Uiso 1 1 calc R
N3A N 0.0163(2) 0.6084(3) 0.61653(11) 0.0567(8) Uani 1 1 d .
O3A O 0.03643(17) 0.5728(3) 0.66940(9) 0.0751(9) Uani 1 1 d .
O4A O -0.07310(18) 0.6371(4) 0.59234(10) 0.0937(11) Uani 1 1 d .
C4A C 0.0520(2) 0.8449(4) 0.34541(13) 0.0511(10) Uani 1 1 d .
C5A C -0.0430(2) 0.8134(5) 0.29806(13) 0.0731(13) Uani 1 1 d .
H5AA H -0.1074 0.8487 0.3112 0.110 Uiso 1 1 calc R
H5AB H -0.0492 0.7137 0.2922 0.110 Uiso 1 1 calc R
H5AC H -0.0333 0.8576 0.2605 0.110 Uiso 1 1 calc R
C6A C 0.0475(3) 0.9953(5) 0.36620(17) 0.0855(14) Uani 1 1 d .
H6AA H 0.1086 1.0145 0.3963 0.128 Uiso 1 1 calc R
H6AB H -0.0174 1.0102 0.3833 0.128 Uiso 1 1 calc R
H6AC H 0.0486 1.0570 0.3322 0.128 Uiso 1 1 calc R
C7A C 0.1477(2) 0.7217(3) 0.42756(12) 0.0348(8) Uani 1 1 d .
C8A C 0.1680(2) 0.6652(3) 0.48844(11) 0.0319(7) Uani 1 1 d .
C9A C 0.2704(2) 0.6156(3) 0.51455(11) 0.0343(7) Uani 1 1 d .
C10A C 0.2845(2) 0.5694(3) 0.57420(12) 0.0438(8) Uani 1 1 d .
H10A H 0.3523 0.5391 0.5919 0.053 Uiso 1 1 calc R
C11A C 0.2034(2) 0.5671(4) 0.60730(12) 0.0470(9) Uani 1 1 d .
H11A H 0.2145 0.5345 0.6471 0.056 Uiso 1 1 calc R
C12A C 0.1041(2) 0.6136(3) 0.58156(11) 0.0394(8) Uani 1 1 d .
C13A C 0.0855(2) 0.6609(3) 0.52399(12) 0.0419(8) Uani 1 1 d .
H13A H 0.0168 0.6911 0.5078 0.050 Uiso 1 1 calc R
O11 O 0.47920(14) 0.8442(2) 0.41293(8) 0.0439(6) Uani 1 1 d .
C11 C 0.5634(2) 0.7869(4) 0.44065(12) 0.0364(8) Uani 1 1 d .
O12 O 0.56251(15) 0.6635(3) 0.45647(9) 0.0487(6) Uani 1 1 d .
C12 C 0.6656(2) 0.8728(4) 0.45230(12) 0.0409(8) Uani 1 1 d .
C13 C 0.6431(3) 1.0095(4) 0.48146(16) 0.0675(11) Uani 1 1 d .
H13B H 0.6185 0.9916 0.5195 0.101 Uiso 1 1 calc R
H13C H 0.5888 1.0600 0.4552 0.101 Uiso 1 1 calc R
H13D H 0.7078 1.0645 0.4882 0.101 Uiso 1 1 calc R
C14 C 0.7522(2) 0.7927(4) 0.49344(15) 0.0712(12) Uani 1 1 d .
H14A H 0.7287 0.7762 0.5319 0.107 Uiso 1 1 calc R
H14B H 0.8173 0.8469 0.4994 0.107 Uiso 1 1 calc R
H14C H 0.7653 0.7045 0.4750 0.107 Uiso 1 1 calc R
C15 C 0.7034(3) 0.8977(5) 0.39236(14) 0.0749(13) Uani 1 1 d .
H15A H 0.6491 0.9480 0.3660 0.112 Uiso 1 1 calc R
H15B H 0.7168 0.8093 0.3742 0.112 Uiso 1 1 calc R
H15C H 0.7685 0.9519 0.3985 0.112 Uiso 1 1 calc R
O21 O 0.45803(14) 0.3967(2) 0.41987(8) 0.0434(5) Uani 1 1 d .
C21 C 0.4237(2) 0.4321(4) 0.36688(12) 0.0377(8) Uani 1 1 d .
O22 O 0.38997(15) 0.5517(2) 0.35090(8) 0.0422(5) Uani 1 1 d .
C22 C 0.4211(2) 0.3214(4) 0.31770(13) 0.0482(9) Uani 1 1 d .
C23 C 0.4894(4) 0.3714(5) 0.27246(16) 0.1080(17) Uani 1 1 d .
H23A H 0.4632 0.4605 0.2564 0.162 Uiso 1 1 calc R
H23B H 0.4865 0.3046 0.2400 0.162 Uiso 1 1 calc R
H23C H 0.5624 0.3814 0.2919 0.162 Uiso 1 1 calc R
C24 C 0.3062(3) 0.3054(5) 0.28711(18) 0.0962(15) Uani 1 1 d .
H24A H 0.2816 0.3927 0.2685 0.144 Uiso 1 1 calc R
H24B H 0.2614 0.2799 0.3168 0.144 Uiso 1 1 calc R
H24C H 0.3025 0.2336 0.2566 0.144 Uiso 1 1 calc R
C25 C 0.4612(4) 0.1826(4) 0.34350(16) 0.0928(15) Uani 1 1 d .
H25A H 0.4589 0.1150 0.3113 0.139 Uiso 1 1 calc R
H25B H 0.4166 0.1513 0.3723 0.139 Uiso 1 1 calc R
H25C H 0.5340 0.1925 0.3634 0.139 Uiso 1 1 calc R

loop_
_atom_site_aniso_label
_atom_site_aniso_U_11
_atom_site_aniso_U_22
_atom_site_aniso_U_33
_atom_site_aniso_U_23
_atom_site_aniso_U_13
_atom_site_aniso_U_12
Co1 0.0249(2) 0.0511(3) 0.0277(2) 0.0051(2) 0.00145(15) 0.0014(2)
Co2 0.0280(3) 0.0502(4) 0.0231(3) 0.0041(3) 0.0000(2) 0.0042(3)
N1A 0.0268(13) 0.0522(17) 0.0238(11) 0.0052(12) -0.0006(10) 0.0001(12)
O1A 0.0289(13) 0.172(3) 0.0533(14) 0.0362(17) 0.0094(10) 0.0083(16)
C1A 0.0285(15) 0.066(2) 0.0264(14) 0.0148(16) 0.0004(12) 0.0030(17)
O2A 0.0268(10) 0.0598(15) 0.0264(9) 0.0079(10) 0.0054(8) 0.0068(10)
N2A 0.0208(13) 0.091(2) 0.0375(14) 0.0177(15) 0.0070(11) 0.0082(14)
C2A 0.054(2) 0.089(3) 0.0316(16) 0.0026(19) -0.0049(15) 0.008(2)
C3A 0.0406(19) 0.089(3) 0.053(2) 0.032(2) 0.0028(15) -0.003(2)
N3A 0.0459(17) 0.092(3) 0.0354(15) -0.0001(17) 0.0163(13) -0.0041(18)
O3A 0.0630(16) 0.136(3) 0.0308(12) 0.0049(15) 0.0208(11) -0.0052(16)
O4A 0.0382(14) 0.189(4) 0.0578(15) 0.0275(18) 0.0205(12) 0.0180(18)
C4A 0.0336(18) 0.083(3) 0.0360(17) 0.0222(19) 0.0022(13) 0.0104(18)
C5A 0.0314(18) 0.145(4) 0.0410(18) 0.028(2) -0.0027(14) 0.010(2)
C6A 0.081(3) 0.092(4) 0.084(3) 0.012(3) 0.013(2) 0.038(3)
C7A 0.0234(15) 0.051(2) 0.0295(14) 0.0020(15) 0.0017(12) 0.0005(15)
C8A 0.0268(15) 0.047(2) 0.0214(13) 0.0013(13) 0.0036(11) 0.0008(14)
C9A 0.0323(16) 0.045(2) 0.0263(14) -0.0007(14) 0.0062(12) 0.0008(15)
C10A 0.0388(18) 0.066(2) 0.0259(14) 0.0072(16) 0.0027(13) 0.0102(17)
C11A 0.0466(19) 0.070(3) 0.0256(15) 0.0059(16) 0.0084(14) 0.0055(18)
C12A 0.0352(17) 0.058(2) 0.0279(15) -0.0022(16) 0.0131(13) -0.0037(16)
C13A 0.0262(15) 0.066(2) 0.0332(15) 0.0035(16) 0.0046(12) 0.0028(16)
O11 0.0305(11) 0.0568(16) 0.0429(11) 0.0062(11) 0.0006(9) -0.0013(10)
C11 0.0320(17) 0.054(2) 0.0249(14) -0.0021(16) 0.0090(12) -0.0015(17)
O12 0.0404(13) 0.0572(17) 0.0506(13) 0.0067(12) 0.0140(10) -0.0013(12)
C12 0.0287(16) 0.057(2) 0.0377(16) -0.0024(17) 0.0064(13) -0.0030(16)
C13 0.046(2) 0.073(3) 0.082(3) -0.012(2) 0.0025(18) -0.012(2)
C14 0.039(2) 0.096(3) 0.071(2) 0.001(2) -0.0164(17) -0.001(2)
C15 0.048(2) 0.123(4) 0.057(2) 0.010(2) 0.0183(17) -0.016(2)
O21 0.0454(12) 0.0522(15) 0.0297(10) 0.0017(11) -0.0038(9) 0.0036(11)
C21 0.0291(16) 0.052(2) 0.0305(15) -0.0036(16) 0.0010(12) 0.0013(16)
O22 0.0413(12) 0.0522(15) 0.0314(10) 0.0034(11) -0.0003(9) 0.0076(11)
C22 0.054(2) 0.055(2) 0.0332(16) -0.0038(17) -0.0025(15) 0.0092(18)
C23 0.141(4) 0.133(5) 0.059(3) -0.024(3) 0.048(3) -0.017(4)
C24 0.086(3) 0.098(4) 0.091(3) -0.039(3) -0.033(2) 0.002(3)
C25 0.145(4) 0.066(3) 0.061(2) -0.013(2) -0.006(3) 0.033(3)

loop_
_atom_type_symbol
_atom_type_description
_atom_type_scat_dispersion_real
_atom_type_scat_dispersion_imag
_atom_type_scat_source
C C 0.0033 0.0016 'International Tables Vol C Tables 4.2.6.8 and 6.1.1.4'
H H 0.0000 0.0000 'International Tables Vol C Tables 4.2.6.8 and 6.1.1.4'
N N 0.0061 0.0033 'International Tables Vol C Tables 4.2.6.8 and 6.1.1.4'
O O 0.0106 0.0060 'International Tables Vol C Tables 4.2.6.8 and 6.1.1.4'
Co Co 0.3494 0.9721 'International Tables Vol C Tables 4.2.6.8 and 6.1.1.4'

loop_
_geom_angle_atom_site_label_1
_geom_angle_atom_site_label_2
_geom_angle_atom_site_label_3
_geom_angle
_geom_angle_site_symmetry_1
_geom_angle_site_symmetry_3
O2A Co1 O22 109.51(9) . .
O2A Co1 O11 115.29(8) . .
O22 Co1 O11 113.26(8) . .
O2A Co1 N1A 91.88(8) . .
O22 Co1 N1A 105.70(9) . .
O11 Co1 N1A 118.99(9) . .
O21 Co2 O21 180.00(12) . 3_666
O21 Co2 O12 91.19(8) . .
O21 Co2 O12 88.81(8) 3_666 .
O21 Co2 O12 88.81(8) . 3_666
O21 Co2 O12 91.19(8) 3_666 3_666
O12 Co2 O12 180.0 . 3_666
O21 Co2 O2A 90.04(7) . 3_666
O21 Co2 O2A 89.96(7) 3_666 3_666
O12 Co2 O2A 94.28(8) . 3_666
O12 Co2 O2A 85.72(8) 3_666 3_666
O21 Co2 O2A 89.96(7) . .
O21 Co2 O2A 90.04(7) 3_666 .
O12 Co2 O2A 85.72(8) . .
O12 Co2 O2A 94.28(8) 3_666 .
O2A Co2 O2A 180.00(11) 3_666 .
C7A N1A C1A 110.2(2) . .
C7A N1A Co1 124.70(18) . .
C1A N1A Co1 124.10(17) . .
N1A C1A C3A 108.7(2) . .
N1A C1A C2A 106.6(2) . .
C3A C1A C2A 109.5(3) . .
N1A C1A C4A 103.6(2) . .
C3A C1A C4A 114.9(3) . .
C2A C1A C4A 112.9(3) . .
C9A O2A Co1 129.83(16) . .
C9A O2A Co2 131.87(16) . .
Co1 O2A Co2 98.00(7) . .
O1A N2A C7A 127.4(2) . .
O1A N2A C4A 122.4(2) . .
C7A N2A C4A 110.1(2) . .
O4A N3A O3A 123.0(3) . .
O4A N3A C12A 119.2(2) . .
O3A N3A C12A 117.7(3) . .
N2A C4A C5A 108.7(3) . .
N2A C4A C6A 106.4(3) . .
C5A C4A C6A 110.1(3) . .
N2A C4A C1A 99.0(2) . .
C5A C4A C1A 117.4(3) . .
C6A C4A C1A 114.0(3) . .
N1A C7A N2A 110.1(2) . .
N1A C7A C8A 127.3(2) . .
N2A C7A C8A 122.6(2) . .
C13A C8A C9A 117.7(2) . .
C13A C8A C7A 119.9(2) . .
C9A C8A C7A 122.4(2) . .
O2A C9A C10A 118.5(2) . .
O2A C9A C8A 122.8(2) . .
C10A C9A C8A 118.8(2) . .
C11A C10A C9A 122.0(3) . .
C10A C11A C12A 118.9(3) . .
C13A C12A C11A 121.9(3) . .
C13A C12A N3A 119.0(3) . .
C11A C12A N3A 119.1(3) . .
C12A C13A C8A 120.7(3) . .
C11 O11 Co1 104.0(2) . .
O12 C11 O11 120.6(3) . .
O12 C11 C12 120.8(3) . .
O11 C11 C12 118.6(3) . .
C11 O12 Co2 152.0(2) . .
C15 C12 C13 110.6(3) . .
C15 C12 C11 107.7(2) . .
C13 C12 C11 109.6(2) . .
C15 C12 C14 108.9(3) . .
C13 C12 C14 109.7(3) . .
C11 C12 C14 110.3(3) . .
C21 O21 Co2 135.2(2) . .
O21 C21 O22 125.1(3) . .
O21 C21 C22 117.7(3) . .
O22 C21 C22 117.3(2) . .
C21 O22 Co1 122.32(18) . .
C23 C22 C25 110.2(3) . .
C23 C22 C24 109.5(3) . .
C25 C22 C24 109.2(3) . .
C23 C22 C21 108.1(3) . .
C25 C22 C21 111.5(3) . .
C24 C22 C21 108.2(3) . .

loop_
_geom_bond_atom_site_label_1
_geom_bond_atom_site_label_2
_geom_bond_distance
_geom_bond_site_symmetry_2
Co1 O2A 1.9414(17) .
Co1 O22 1.947(2) .
Co1 O11 1.968(2) .
Co1 N1A 1.991(2) .
Co2 O21 2.0596(18) .
Co2 O21 2.0597(18) 3_666
Co2 O12 2.072(2) .
Co2 O12 2.072(2) 3_666
Co2 O2A 2.1424(18) 3_666
Co2 O2A 2.1425(18) .
N1A C7A 1.303(3) .
N1A C1A 1.503(3) .
O1A N2A 1.267(3) .
C1A C3A 1.512(4) .
C1A C2A 1.519(4) .
C1A C4A 1.541(4) .
O2A C9A 1.322(3) .
N2A C7A 1.403(3) .
N2A C4A 1.493(4) .
N3A O4A 1.216(3) .
N3A O3A 1.228(3) .
N3A C12A 1.457(3) .
C4A C5A 1.519(4) .
C4A C6A 1.525(5) .
C7A C8A 1.461(3) .
C8A C13A 1.409(3) .
C8A C9A 1.428(4) .
C9A C10A 1.400(3) .
C10A C11A 1.357(3) .
C11A C12A 1.382(4) .
C12A C13A 1.361(3) .
O11 C11 1.280(3) .
C11 O12 1.241(4) .
C11 C12 1.528(4) .
C12 C15 1.515(4) .
C12 C13 1.516(4) .
C12 C14 1.537(4) .
O21 C21 1.255(3) .
C21 O22 1.262(3) .
C21 C22 1.533(4) .
C22 C23 1.510(4) .
C22 C25 1.515(5) .
C22 C24 1.527(4) .
